data_7232566
loop_
_publ_author_name
'Mila\<sinovi\'c, Valentina'
'Mol\<canov, Kre\<simir'

_publ_section_title
;
 Nitranilic acid as a basis for construction of coordination polymers:
 from discrete monomers to 3D networks
;
_journal_issue 18
_journal_name_full CrystEngComm
_journal_page_first 2962
_journal_paper_doi 10.1039/C9CE00209J
_journal_volume 21
_journal_year 2019
_chemical_formula_moiety 'C8 H8 Ag1 N3 O8'
_chemical_formula_sum 'C16 H16 Ag2 N6 O16'
_chemical_formula_weight 764.09
_space_group_IT_number 2
_space_group_name_Hall '-P 1'
_space_group_name_H-M_alt 'P -1'
_symmetry_cell_setting triclinic
_symmetry_space_group_name_Hall '-P 1'
_symmetry_space_group_name_H-M 'P -1'
_atom_sites_solution_hydrogens geom
_audit_creation_date 2018-11-23T14:07:37-00:00
_audit_creation_method 'WinGX routine CIF_UPDATE'
_audit_update_record
;
2019-01-29 deposited with the CCDC.    2019-04-03 downloaded from the CCDC.
;
_cell_angle_alpha 108.407(3)
_cell_angle_beta 91.535(3)
_cell_angle_gamma 99.860(3)
_cell_formula_units_Z 2
_cell_length_a 6.8003(2)
_cell_length_b 11.3128(3)
_cell_length_c 15.4766(5)
_cell_measurement_reflns_used 5558
_cell_measurement_temperature 293(2)
_cell_measurement_theta_max 75.8167
_cell_measurement_theta_min 3.0181
_cell_volume 1108.85(6)
_computing_cell_refinement
;
        CrysAlisPro, Agilent Technologies,
        Version 1.171.36.20 (release 27-06-2012 CrysAlis171 .NET)
        (compiled Jul 11 2012,15:38:31)
;
_computing_data_collection
;
        CrysAlisPro, Agilent Technologies,
        Version 1.171.36.20 (release 27-06-2012 CrysAlis171 .NET)
        (compiled Jul 11 2012,15:38:31)
;
_computing_data_reduction
;
        CrysAlisPro, Agilent Technologies,
        Version 1.171.36.20 (release 27-06-2012 CrysAlis171 .NET)
        (compiled Jul 11 2012,15:38:31)
;
_computing_molecular_graphics 'Ortep-3 for Windows (Farrugia, 1997)'
_computing_publication_material 'WinGX publication routines (Farrugia, 1999)'
_computing_structure_refinement 'SHELXL-2017/1 (Sheldrick, 2017)'
_computing_structure_solution 'SHELXS-97 (Sheldrick, 1997)'
_diffrn_ambient_temperature 293(2)
_diffrn_detector_area_resol_mean 10.4323
_diffrn_measured_fraction_theta_full 0.978
_diffrn_measured_fraction_theta_max 0.978
_diffrn_measurement_device_type 'Xcalibur, Ruby, Nova'
_diffrn_measurement_method '\w scans'
_diffrn_radiation_monochromator mirror
_diffrn_radiation_type CuK\a
_diffrn_radiation_wavelength 1.54179
_diffrn_reflns_av_R_equivalents 0.0309
_diffrn_reflns_av_unetI/netI 0.042
_diffrn_reflns_limit_h_max 8
_diffrn_reflns_limit_h_min -8
_diffrn_reflns_limit_k_max 12
_diffrn_reflns_limit_k_min -14
_diffrn_reflns_limit_l_max 19
_diffrn_reflns_limit_l_min -15
_diffrn_reflns_number 9756
_diffrn_reflns_theta_full 76
_diffrn_reflns_theta_max 76
_diffrn_reflns_theta_min 3.021
_exptl_absorpt_coefficient_mu 15.106
_exptl_absorpt_correction_T_max 1
_exptl_absorpt_correction_T_min 0.43514
_exptl_absorpt_correction_type multi-scan
_exptl_absorpt_process_details
;
        CrysAlisPro, Agilent Technologies,
        Version 1.171.36.20 (release 27-06-2012 CrysAlis171 .NET)
        (compiled Jul 11 2012,15:38:31)
        Empirical absorption correction using spherical harmonics,
 implemented in SCALE3 ABSPACK scaling algorithm.
;
_exptl_crystal_colour orange
_exptl_crystal_density_diffrn 2.288
_exptl_crystal_density_method 'not measured'
_exptl_crystal_description prism
_exptl_crystal_F_000 752
_exptl_crystal_size_max 0.1
_exptl_crystal_size_mid 0.06
_exptl_crystal_size_min 0.04
_refine_diff_density_max 1.696
_refine_diff_density_min -1.014
_refine_diff_density_rms 0.153
_refine_ls_extinction_method none
_refine_ls_goodness_of_fit_ref 1.065
_refine_ls_hydrogen_treatment constr
_refine_ls_matrix_type full
_refine_ls_number_parameters 361
_refine_ls_number_reflns 4537
_refine_ls_number_restraints 0
_refine_ls_restrained_S_all 1.065
_refine_ls_R_factor_all 0.037
_refine_ls_R_factor_gt 0.0355
_refine_ls_shift/su_max 0.001
_refine_ls_shift/su_mean 0
_refine_ls_structure_factor_coef Fsqd
_refine_ls_weighting_details 'w=1/[\s^2^(Fo^2^)+(0.0626P)^2^+1.1787P] where P=(Fo^2^+2Fc^2^)/3'
_refine_ls_weighting_scheme calc
_refine_ls_wR_factor_ref 0.0989
_reflns_number_gt 4299
_reflns_number_total 4537
_reflns_threshold_expression 'I > 2\s(I)'
_cod_data_source_file c9ce00209j2.cif
_cod_data_source_block agii_na
_cod_depositor_comments 'Adding full bibliography for 7232565--7232570.cif.'
_cod_database_code 7232566

loop_
_symmetry_equiv_pos_as_xyz
'x, y, z'
'-x, -y, -z'

loop_
_atom_site_label
_atom_site_fract_x
_atom_site_fract_y
_atom_site_fract_z
_atom_site_U_iso_or_equiv
_atom_site_adp_type
_atom_site_calc_flag
_atom_site_occupancy
_atom_site_type_symbol
Ag1 0.53906(4) 0.56677(2) 0.26659(2) 0.01735(10) Uani d 1 Ag
Ag2 -0.00990(4) 0.50714(2) 0.74647(2) 0.01855(10) Uani d 1 Ag
O1A 0.3756(4) 0.4152(2) 0.33612(17) 0.0181(5) Uani d 1 O
O2A 0.3504(4) 0.6599(2) 0.38719(17) 0.0185(5) Uani d 1 O
O3A 0.1778(4) 0.6388(2) 0.67593(17) 0.0170(5) Uani d 1 O
O4A 0.1238(4) 0.3877(2) 0.61125(17) 0.0177(5) Uani d 1 O
O5A 0.2273(4) 0.8510(2) 0.52070(18) 0.0224(5) Uani d 1 O
O6A 0.3702(4) 0.8561(2) 0.64966(18) 0.0217(5) Uani d 1 O
O7A 0.1385(5) 0.1979(3) 0.35510(19) 0.0258(6) Uani d 1 O
O8A 0.2758(4) 0.1976(2) 0.48379(19) 0.0234(5) Uani d 1 O
N1A 0.2925(5) 0.7986(3) 0.5715(2) 0.0173(6) Uani d 1 N
N2A 0.2169(5) 0.2518(3) 0.4330(2) 0.0172(6) Uani d 1 N
C1A 0.3123(5) 0.4597(3) 0.4110(2) 0.0140(6) Uani d 1 C
C2A 0.3137(5) 0.6047(3) 0.4446(2) 0.0154(6) Uani d 1 C
C3A 0.2767(5) 0.6617(3) 0.5362(2) 0.0154(6) Uani d 1 C
C4A 0.2184(5) 0.5927(3) 0.5960(2) 0.0139(6) Uani d 1 C
C5A 0.1907(5) 0.4459(3) 0.5583(2) 0.0152(6) Uani d 1 C
C6A 0.2408(5) 0.3899(3) 0.4695(2) 0.0156(6) Uani d 1 C
O1B 0.7894(4) 0.6421(2) 0.18686(16) 0.0159(5) Uani d 1 O
O2B 0.5763(4) 0.4084(2) 0.11798(17) 0.0169(5) Uani d 1 O
O3B 0.7653(4) 0.3939(2) -0.17674(16) 0.0157(5) Uani d 1 O
O4B 0.9451(4) 0.6363(2) -0.10826(17) 0.0191(5) Uani d 1 O
O6B 0.6007(4) 0.1885(2) -0.01684(18) 0.0219(5) Uani d 1 O
O5B 0.4939(4) 0.2092(2) -0.14337(17) 0.0197(5) Uani d 1 O
O7B 0.8997(4) 0.8543(3) 0.02883(19) 0.0237(5) Uani d 1 O
O8B 1.0473(4) 0.8294(2) 0.14617(17) 0.0204(5) Uani d 1 O
N1B 0.5812(4) 0.2528(3) -0.0667(2) 0.0155(6) Uani d 1 N
N2B 0.9395(5) 0.7882(3) 0.0739(2) 0.0164(6) Uani d 1 N
C1B 0.7765(5) 0.5930(3) 0.1019(2) 0.0138(6) Uani d 1 C
C2B 0.6657(5) 0.4534(3) 0.0624(2) 0.0139(6) Uani d 1 C
C3B 0.6703(5) 0.3873(3) -0.0318(2) 0.0146(6) Uani d 1 C
C4B 0.7575(5) 0.4463(3) -0.0933(2) 0.0135(6) Uani d 1 C
C5B 0.8572(5) 0.5888(3) -0.0546(2) 0.0139(6) Uani d 1 C
C6B 0.8505(5) 0.6533(3) 0.0391(2) 0.0148(6) Uani d 1 C
N5 0.4168(5) 0.8138(3) 0.8301(2) 0.0234(7) Uani d 1 N
H5A 0.402332 0.758781 0.86083 0.028 Uiso calc 1 H
H5B 0.384926 0.770041 0.771132 0.028 Uiso calc 1 H
C13 0.2748(7) 0.9023(4) 0.8612(3) 0.0301(8) Uani d 1 C
H13A 0.140282 0.854724 0.851167 0.045 Uiso calc 1 H
H13B 0.305803 0.948445 0.925147 0.045 Uiso calc 1 H
H13C 0.286816 0.960727 0.827303 0.045 Uiso calc 1 H
C14 0.6298(7) 0.8783(4) 0.8427(3) 0.0317(9) Uani d 1 C
H14A 0.712923 0.816159 0.821396 0.047 Uiso calc 1 H
H14B 0.64767 0.936322 0.808511 0.047 Uiso calc 1 H
H14C 0.666657 0.92404 0.906355 0.047 Uiso calc 1 H
N6 1.1012(5) 0.8241(3) 0.3301(2) 0.0198(6) Uani d 1 N
H6A 1.068753 0.771496 0.273235 0.024 Uiso calc 1 H
H6B 1.109778 0.777325 0.366249 0.024 Uiso calc 1 H
C15 0.9397(6) 0.8977(4) 0.3583(3) 0.0262(8) Uani d 1 C
H15A 0.815406 0.84052 0.354221 0.039 Uiso calc 1 H
H15B 0.971972 0.953343 0.420146 0.039 Uiso calc 1 H
H15C 0.927235 0.946987 0.318716 0.039 Uiso calc 1 H
C16 1.3007(6) 0.9053(3) 0.3342(3) 0.0230(7) Uani d 1 C
H16A 1.39863 0.852514 0.315326 0.034 Uiso calc 1 H
H16B 1.293706 0.95466 0.294307 0.034 Uiso calc 1 H
H16C 1.338443 0.961017 0.395737 0.034 Uiso calc 1 H

loop_
_atom_site_aniso_label
_atom_site_aniso_U_11
_atom_site_aniso_U_22
_atom_site_aniso_U_33
_atom_site_aniso_U_12
_atom_site_aniso_U_13
_atom_site_aniso_U_23
Ag1 0.01858(15) 0.02397(15) 0.01321(15) 0.00602(10) 0.00769(10) 0.00965(10)
Ag2 0.02331(15) 0.02132(14) 0.01323(15) 0.00371(10) 0.00876(10) 0.00840(10)
O1A 0.0242(13) 0.0183(11) 0.0129(11) 0.0049(9) 0.0082(10) 0.0058(9)
O2A 0.0242(13) 0.0213(12) 0.0149(11) 0.0078(10) 0.0064(10) 0.0107(9)
O3A 0.0234(12) 0.0179(11) 0.0115(11) 0.0034(9) 0.0062(9) 0.0070(9)
O4A 0.0212(12) 0.0178(11) 0.0152(11) 0.0015(9) 0.0046(9) 0.0080(9)
O5A 0.0347(15) 0.0206(12) 0.0180(12) 0.0122(11) 0.0062(11) 0.0105(10)
O6A 0.0293(14) 0.0190(12) 0.0152(12) 0.0027(10) 0.0013(10) 0.0044(9)
O7A 0.0361(16) 0.0197(12) 0.0172(13) 0.0008(11) 0.0025(11) 0.0025(10)
O8A 0.0306(14) 0.0200(12) 0.0235(13) 0.0076(10) 0.0075(11) 0.0109(10)
N1A 0.0216(15) 0.0181(14) 0.0145(14) 0.0054(11) 0.0071(11) 0.0073(11)
N2A 0.0208(14) 0.0166(13) 0.0161(14) 0.0025(11) 0.0080(11) 0.0078(11)
C1A 0.0132(15) 0.0156(15) 0.0149(16) 0.0025(12) 0.0032(12) 0.0074(12)
C2A 0.0135(15) 0.0171(15) 0.0193(17) 0.0045(12) 0.0033(12) 0.0101(13)
C3A 0.0184(16) 0.0159(15) 0.0159(16) 0.0058(12) 0.0059(13) 0.0088(13)
C4A 0.0109(14) 0.0171(15) 0.0167(16) 0.0038(12) 0.0025(12) 0.0088(13)
C5A 0.0127(15) 0.0168(15) 0.0183(16) 0.0009(12) 0.0016(13) 0.0099(13)
C6A 0.0164(16) 0.0151(15) 0.0179(16) 0.0041(12) 0.0068(13) 0.0081(13)
O1B 0.0169(11) 0.0204(11) 0.0123(11) 0.0036(9) 0.0056(9) 0.0077(9)
O2B 0.0206(12) 0.0169(11) 0.0177(11) 0.0051(9) 0.0093(10) 0.0105(9)
O3B 0.0190(12) 0.0186(11) 0.0110(11) 0.0049(9) 0.0036(9) 0.0061(9)
O4B 0.0255(13) 0.0196(11) 0.0132(11) 0.0022(10) 0.0085(10) 0.0075(9)
O6B 0.0327(14) 0.0178(11) 0.0199(12) 0.0065(10) 0.0059(11) 0.0117(10)
O5B 0.0217(12) 0.0201(11) 0.0163(12) 0.0028(9) 0.0027(10) 0.0051(9)
O7B 0.0337(15) 0.0211(12) 0.0220(13) 0.0089(11) 0.0023(11) 0.0131(10)
O8B 0.0241(13) 0.0214(12) 0.0149(11) -0.0012(10) 0.0007(10) 0.0078(9)
N1B 0.0166(14) 0.0169(13) 0.0151(14) 0.0047(11) 0.0062(11) 0.0069(11)
N2B 0.0176(14) 0.0165(13) 0.0169(14) 0.0031(11) 0.0062(11) 0.0077(11)
C1B 0.0138(15) 0.0165(15) 0.0134(15) 0.0056(12) 0.0042(12) 0.0064(12)
C2B 0.0135(15) 0.0169(15) 0.0149(16) 0.0059(12) 0.0042(12) 0.0086(13)
C3B 0.0146(15) 0.0152(15) 0.0161(16) 0.0032(12) 0.0033(12) 0.0077(12)
C4B 0.0119(14) 0.0161(15) 0.0169(16) 0.0056(12) 0.0059(12) 0.0096(12)
C5B 0.0132(15) 0.0148(15) 0.0166(16) 0.0039(12) 0.0036(12) 0.0084(12)
C6B 0.0169(15) 0.0154(15) 0.0137(15) 0.0031(12) 0.0045(12) 0.0065(12)
N5 0.0398(19) 0.0169(14) 0.0137(14) 0.0040(13) 0.0015(13) 0.0061(11)
C13 0.040(2) 0.0259(18) 0.029(2) 0.0087(17) 0.0015(17) 0.0132(16)
C14 0.038(2) 0.032(2) 0.0241(19) 0.0033(17) 0.0064(17) 0.0094(16)
N6 0.0332(17) 0.0138(13) 0.0133(13) 0.0034(12) 0.0036(12) 0.0061(10)
C15 0.034(2) 0.0230(17) 0.0235(18) 0.0061(15) 0.0078(16) 0.0093(14)
C16 0.0272(19) 0.0217(16) 0.0220(17) 0.0042(14) 0.0047(15) 0.0100(14)

loop_
_atom_type_symbol
_atom_type_description
_atom_type_scat_dispersion_real
_atom_type_scat_dispersion_imag
_atom_type_scat_source
C C 0.0181 0.0091 'International Tables Vol C Tables 4.2.6.8 and 6.1.1.4'
Ag Ag 0.1306 4.282 'International Tables Vol C Tables 4.2.6.8 and 6.1.1.4'
N N 0.0311 0.018 'International Tables Vol C Tables 4.2.6.8 and 6.1.1.4'
O O 0.0492 0.0322 'International Tables Vol C Tables 4.2.6.8 and 6.1.1.4'
H H 0 0 'International Tables Vol C Tables 4.2.6.8 and 6.1.1.4'

loop_
_geom_angle_atom_site_label_1
_geom_angle_atom_site_label_2
_geom_angle_atom_site_label_3
_geom_angle
_geom_angle_site_symmetry_1
_geom_angle_site_symmetry_3
O1B Ag1 O2A 135.52(9) . .
O1B Ag1 O1A 153.36(8) . .
O2A Ag1 O1A 67.52(8) . .
O1B Ag1 O2B 66.94(8) . .
O2A Ag1 O2B 152.83(9) . .
O1A Ag1 O2B 96.31(8) . .
O4B Ag2 O3A 106.52(9) 1_456 .
O4B Ag2 O4A 165.49(10) 1_456 .
O3A Ag2 O4A 67.96(8) . .
O4B Ag2 O3B 68.52(8) 1_456 1_456
O3A Ag2 O3B 171.64(9) . 1_456
O4A Ag2 O3B 118.49(8) . 1_456
C1A O1A Ag1 116.5(2) . .
C2A O2A Ag1 117.2(2) . .
C4A O3A Ag2 119.3(2) . .
C5A O4A Ag2 117.1(2) . .
O6A N1A O5A 123.6(3) . .
O6A N1A C3A 118.6(3) . .
O5A N1A C3A 117.8(3) . .
O7A N2A O8A 124.6(3) . .
O7A N2A C6A 118.2(3) . .
O8A N2A C6A 117.3(3) . .
O1A C1A C6A 125.5(3) . .
O1A C1A C2A 116.9(3) . .
C6A C1A C2A 117.6(3) . .
O2A C2A C3A 126.1(3) . .
O2A C2A C1A 116.0(3) . .
C3A C2A C1A 117.9(3) . .
C2A C3A C4A 123.6(3) . .
C2A C3A N1A 119.1(3) . .
C4A C3A N1A 117.3(3) . .
O3A C4A C3A 125.6(3) . .
O3A C4A C5A 116.2(3) . .
C3A C4A C5A 118.1(3) . .
O4A C5A C6A 125.6(3) . .
O4A C5A C4A 116.1(3) . .
C6A C5A C4A 118.2(3) . .
C5A C6A C1A 123.8(3) . .
C5A C6A N2A 119.0(3) . .
C1A C6A N2A 117.2(3) . .
C1B O1B Ag1 118.1(2) . .
C2B O2B Ag1 115.0(2) . .
C4B O3B Ag2 116.9(2) . 1_654
CB O4B Ag2 119.7(2) . 1_654
O5B N1B O6B 123.6(3) . .
O5B N1B C3B 119.0(3) . .
O6B N1B C3B 117.5(3) . .
O7B N2B O8B 123.8(3) . .
O7B N2B C6B 117.2(3) . .
O8B N2B C6B 119.0(3) . .
O1B C1B C6B 126.2(3) . .
O1B C1B C2B 116.4(3) . .
C6B C1B C2B 117.3(3) . .
O2B C2B C3B 125.2(3) . .
O2B C2B C1B 115.8(3) . .
C3B C2B C1B 118.9(3) . .
C4B C3B C2B 122.8(3) . .
C4B C3B N1B 118.6(3) . .
C2B C3B N1B 118.5(3) . .
O3B C4B C3B 126.0(3) . .
O3B C4B C5B 116.0(3) . .
C3B C4B C5B 118.0(3) . .
O4B C5B C6B 124.5(3) . .
O4B C5B C4B 117.0(3) . .
C6B C5B C4B 118.4(3) . .
C5B C6B C1B 123.6(3) . .
C5B C6B N2B 117.8(3) . .
C1B C6B N2B 118.4(3) . .
C14 N5 C13 113.7(3) . .
C14 N5 H5A 108.8 . .
C13 N5 H5A 108.8 . .
C14 N5 H5B 108.8 . .
C13 N5 H5B 108.8 . .
H5A N5 H5B 107.7 . .
N5 C13 H13A 109.5 . .
N5 C13 H13B 109.5 . .
H13A C13 H13B 109.5 . .
N5 C13 H13C 109.5 . .
H13A C13 H13C 109.5 . .
H13B C13 H13C 109.5 . .
N5 C14 H14A 109.5 . .
N5 C14 H14B 109.5 . .
H14A C14 H14B 109.5 . .
N5 C14 H14C 109.5 . .
H14A C14 H14C 109.5 . .
H14B C14 H14C 109.5 . .
C15 N6 C16 113.4(3) . .
C15 N6 H6A 108.9 . .
C16 N6 H6A 108.9 . .
C15 N6 H6B 108.9 . .
C16 N6 H6B 108.9 . .
H6A N6 H6B 107.7 . .
N6 C15 H15A 109.5 . .
N6 C15 H15B 109.5 . .
H15A C15 H15B 109.5 . .
N6 C15 H15C 109.5 . .
H15A C15 H15C 109.5 . .
H15B C15 H15C 109.5 . .
N6 C16 H16A 109.5 . .
N6 C16 H16B 109.5 . .
H16A C16 H16B 109.5 . .
N6 C16 H16C 109.5 . .
H16A C16 H16C 109.5 . .
H16B C16 H16C 109.5 . .

loop_
_geom_bond_atom_site_label_1
_geom_bond_atom_site_label_2
_geom_bond_site_symmetry_2
_geom_bond_distance
Ag1 O1B . 2.329(2)
Ag1 O2A . 2.364(2)
Ag1 O1A . 2.431(2)
Ag1 O2B . 2.480(3)
Ag2 O4B 1_456 2.323(2)
Ag2 O3A . 2.343(2)
Ag2 O4A . 2.402(2)
Ag2 O3B 1_456 2.404(2)
O1A C1A . 1.231(4)
O2A C2A . 1.245(4)
O3A C4A . 1.240(4)
O4A C5A . 1.253(4)
O5A N1A . 1.237(4)
O6A N1A . 1.232(4)
O7A N2A . 1.224(4)
O8A N2A . 1.236(4)
N1A C3A . 1.454(4)
N2A C6A . 1.462(4)
C1A C6A . 1.422(5)
C1A C2A . 1.555(5)
C2A C3A . 1.409(5)
C3A C4A . 1.412(5)
C4A C5A . 1.552(5)
C5A C6A . 1.399(5)
O1B C1B . 1.250(4)
O2B C2B . 1.252(4)
O3B C4B . 1.246(4)
O4B C5B . 1.239(4)
O6B N1B . 1.235(4)
O5B N1B . 1.223(4)
O7B N2B . 1.228(4)
O8B N2B . 1.231(4)
N1B C3B . 1.457(4)
N2B C6B . 1.460(4)
C1B C6B . 1.411(4)
C1B C2B . 1.547(5)
C2B C3B . 1.417(5)
C3B C4B . 1.414(4)
C4B C5B . 1.552(5)
C5B C6B . 1.409(5)
N5 C14 . 1.484(6)
N5 C13 . 1.489(5)
N5 H5A . 0.89
N5 H5B . 0.89
C13 H13A . 0.96
C13 H13B . 0.96
C13 H13C . 0.96
C14 H14A . 0.96
C14 H14B . 0.96
C14 H14C . 0.96
N6 C15 . 1.483(5)
N6 C16 . 1.490(5)
N6 H6A . 0.89
N6 H6B . 0.89
C15 H15A . 0.96
C15 H15B . 0.96
C15 H15C . 0.96
C16 H16A . 0.96
C16 H16B . 0.96
C16 H16C . 0.96

loop_
_geom_torsion_atom_site_label_1
_geom_torsion_atom_site_label_2
_geom_torsion_atom_site_label_3
_geom_torsion_atom_site_label_4
_geom_torsion
_geom_torsion_site_symmetry_1
Ag1 O1A C1A C6A -169.7(3) .
Ag1 O1A C1A C2A 9.4(4) .
Ag1 O2A C2A C3A 153.8(3) .
Ag1 O2A C2A C1A -25.3(4) .
O1A C1A C2A O2A 10.4(5) .
C6A C1A C2A O2A -170.4(3) .
O1A C1A C2A C3A -168.8(3) .
C6A C1A C2A C3A 10.4(5) .
O2A C2A C3A C4A 174.2(3) .
C1A C2A C3A C4A -6.8(5) .
O2A C2A C3A N1A -3.8(6) .
C1A C2A C3A N1A 175.3(3) .
O6A N1A C3A C2A -139.9(3) .
O5A N1A C3A C2A 39.9(5) .
O6A N1A C3A C4A 42.1(5) .
O5A N1A C3A C4A -138.2(3) .
Ag2 O3A C4A C3A 160.6(3) .
Ag2 O3A C4A C5A -15.9(4) .
C2A C3A C4A O3A -177.3(3) .
N1A C3A C4A O3A 0.7(5) .
C2A C3A C4A C5A -0.9(5) .
N1A C3A C4A C5A 177.1(3) .
Ag2 O4A C5A C6A -167.8(3) .
Ag2 O4A C5A C4A 12.0(4) .
O3A C4A C5A O4A 2.2(5) .
C3A C4A C5A O4A -174.6(3) .
O3A C4A C5A C6A -178.0(3) .
C3A C4A C5A C6A 5.2(5) .
O4A C5A C6A C1A 178.6(3) .
C4A C5A C6A C1A -1.2(5) .
O4A C5A C6A N2A -0.6(6) .
C4A C5A C6A N2A 179.6(3) .
O1A C1A C6A C5A 172.7(4) .
C2A C1A C6A C5A -6.5(5) .
O1A C1A C6A N2A -8.1(6) .
C2A C1A C6A N2A 172.7(3) .
O7A N2A C6A C5A 135.0(4) .
O8A N2A C6A C5A -44.2(5) .
O7A N2A C6A C1A -44.3(5) .
O8A N2A C6A C1A 136.5(3) .
Ag1 O1B C1B C6B 150.7(3) .
Ag1 O1B C1B C2B -28.4(4) .
Ag1 O2B C2B C3B -166.6(3) .
Ag1 O2B C2B C1B 12.7(4) .
O1B C1B C2B O2B 9.3(4) .
C6B C1B C2B O2B -169.8(3) .
O1B C1B C2B C3B -171.3(3) .
C6B C1B C2B C3B 9.6(5) .
O2B C2B C3B C4B 173.8(3) .
C1B C2B C3B C4B -5.5(5) .
O2B C2B C3B N1B -6.1(5) .
C1B C2B C3B N1B 174.5(3) .
O5B N1B C3B C4B -36.1(5) .
O6B N1B C3B C4B 143.1(3) .
O5B N1B C3B C2B 143.9(3) .
O6B N1B C3B C2B -36.9(5) .
Ag2 O3B C4B C3B -165.8(3) 1_654
Ag2 O3B C4B C5B 12.9(4) 1_654
C2B C3B C4B O3B -179.5(3) .
N1B C3B C4B O3B 0.4(5) .
C2B C3B C4B C5B 1.8(5) .
N1B C3B C4B C5B -178.3(3) .
Ag2 O4B C5B C6B 168.9(3) 1_654
Ag2 O4B C5B C4B -7.9(4) 1_654
O3B C4B C5B O4B -3.9(5) .
C3B C4B C5B O4B 175.0(3) .
O3B C4B C5B C6B 179.2(3) .
C3B C4B C5B C6B -2.0(5) .
O4B C5B C6B C1B -170.0(3) .
C4B C5B C6B C1B 6.7(5) .
O4B C5B C6B N2B 5.2(5) .
C4B C5B C6B N2B -178.1(3) .
O1B C1B C6B C5B 170.6(3) .
C2B C1B C6B C5B -10.4(5) .
O1B C1B C6B N2B -4.5(5) .
C2B C1B C6B N2B 174.5(3) .
O7B N2B C6B C5B 45.5(5) .
O8B N2B C6B C5B -135.1(3) .
O7B N2B C6B C1B -139.1(3) .
O8B N2B C6B C1B 40.3(5) .
